data_2235039
loop_
_publ_author_name
'\/Luczy\'nska-Szymczak, Katarzyna'
'Starosta, Wojciech'
'Leciejewicz, Janusz'

_publ_section_title
;
 Poly[bis(\m~6~-benzene-1,3,5-tricarboxylato-\k^7^<i>O</i>^1^,<i>O</i>^1'^:<i>O</i>^1'^:<i>O</i>^3^:<i>O</i>^3'^:<i>O</i>^5^:<i>O</i>^5'^)tetrakis(dimethylformamide-\k<i>O</i>)trimagnesium(II)]
;
_journal_coeditor_code HB6785
_journal_issue 6
_journal_name_full 'Acta Crystallographica Section E'
_journal_page_first m852
_journal_page_last m853
_journal_paper_doi 10.1107/S1600536812023240
_journal_volume 68
_journal_year 2012
_chemical_formula_iupac '[Mg3 (C9 H3 O6)2 (C3 H7 N O)4]'
_chemical_formula_moiety 'C30 H34 Mg3 N4 O16'
_chemical_formula_sum 'C30 H34 Mg3 N4 O16'
_chemical_formula_weight 779.54
_chemical_name_systematic
;
Poly[[bis(\m~6~-benzene-1,3,5-tricarboxylato-
\k^7^<i>O</i>^1^,<i>O</i>^1'^:<i>O</i>^1'^:<i>O</i>^3^:<i>O</i>^3'^:
<i>O</i>^5^:<i>O</i>^5'^)tetrakis(dimethylformamide-
\k<i>O</i>)trimagnesium(II)]
;
_space_group_IT_number 14
_symmetry_cell_setting monoclinic
_symmetry_space_group_name_Hall '-P 2ybc'
_symmetry_space_group_name_H-M 'P 1 21/c 1'
_atom_sites_solution_hydrogens geom
_atom_sites_solution_primary direct
_atom_sites_solution_secondary difmap
_audit_creation_method SHELXL-97
_cell_angle_alpha 90.00
_cell_angle_beta 116.65(3)
_cell_angle_gamma 90.00
_cell_formula_units_Z 4
_cell_length_a 17.566(4)
_cell_length_b 11.961(2)
_cell_length_c 18.514(4)
_cell_measurement_reflns_used 25
_cell_measurement_temperature 293(2)
_cell_measurement_theta_max 15
_cell_measurement_theta_min 6
_cell_volume 3476.7(15)
_computing_cell_refinement 'KM-4 Software (Kuma, 1996)'
_computing_data_collection 'KM-4 Software (Kuma, 1996)'
_computing_data_reduction 'DATAPROC (Kuma, 2001)'
_computing_molecular_graphics 'SHELXTL (Sheldrick, 2008)'
_computing_publication_material 'SHELXTL (Sheldrick, 2008)'
_computing_structure_refinement 'SHELXL97 (Sheldrick, 2008)'
_computing_structure_solution 'SHELXS97 (Sheldrick, 2008)'
_diffrn_ambient_temperature 293(2)
_diffrn_measured_fraction_theta_full 0.888
_diffrn_measured_fraction_theta_max 0.888
_diffrn_measurement_device_type 'Kuma KM-4 four-cricle'
_diffrn_measurement_method 'profile data from \w/2\q scans'
_diffrn_radiation_monochromator graphite
_diffrn_radiation_source 'fine-focus sealed tube'
_diffrn_radiation_type MoK\a
_diffrn_radiation_wavelength 0.71073
_diffrn_reflns_av_R_equivalents 0.0593
_diffrn_reflns_av_sigmaI/netI 0.1302
_diffrn_reflns_limit_h_max 18
_diffrn_reflns_limit_h_min -17
_diffrn_reflns_limit_k_max 0
_diffrn_reflns_limit_k_min -13
_diffrn_reflns_limit_l_max 0
_diffrn_reflns_limit_l_min -19
_diffrn_reflns_number 5218
_diffrn_reflns_theta_full 24.24
_diffrn_reflns_theta_max 24.24
_diffrn_reflns_theta_min 1.30
_diffrn_standards_decay_% 4.15
_diffrn_standards_interval_count 200
_diffrn_standards_number 3
_exptl_absorpt_coefficient_mu 0.168
_exptl_absorpt_correction_T_max 0.991
_exptl_absorpt_correction_T_min 0.979
_exptl_absorpt_correction_type analytical
_exptl_absorpt_process_details '(<i>CrysAlis RED</i>; Oxford Diffraction, 2008)'
_exptl_crystal_colour colourless
_exptl_crystal_density_diffrn 1.489
_exptl_crystal_density_method 'not measured'
_exptl_crystal_description block
_exptl_crystal_F_000 1624
_exptl_crystal_size_max 0.135
_exptl_crystal_size_mid 0.133
_exptl_crystal_size_min 0.065
_refine_diff_density_max 0.481
_refine_diff_density_min -0.379
_refine_ls_extinction_method none
_refine_ls_goodness_of_fit_ref 0.995
_refine_ls_hydrogen_treatment constr
_refine_ls_matrix_type full
_refine_ls_number_parameters 486
_refine_ls_number_reflns 4986
_refine_ls_number_restraints 0
_refine_ls_restrained_S_all 0.995
_refine_ls_R_factor_all 0.1562
_refine_ls_R_factor_gt 0.0405
_refine_ls_shift/su_max 0.000
_refine_ls_shift/su_mean 0.000
_refine_ls_structure_factor_coef Fsqd
_refine_ls_weighting_details 'calc w=1/[\s^2^(Fo^2^)+(0.0748P)^2^+2.4811P] where P=(Fo^2^+2Fc^2^)/3'
_refine_ls_weighting_scheme calc
_refine_ls_wR_factor_gt 0.1087
_refine_ls_wR_factor_ref 0.1441
_reflns_number_gt 2425
_reflns_number_total 4986
_reflns_threshold_expression I>2\s(I)
_cod_data_source_file hb6785.cif
_cod_data_source_block I
_cod_original_cell_volume 3476.9(12)
_cod_original_sg_symbol_H-M 'P 21/c'
_cod_database_code 2235039
_cod_database_fobs_code 2235039

loop_
_symmetry_equiv_pos_as_xyz
'x, y, z'
'-x, y+1/2, -z+1/2'
'-x, -y, -z'
'x, -y-1/2, z-1/2'

loop_
_atom_site_type_symbol
_atom_site_label
_atom_site_fract_x
_atom_site_fract_y
_atom_site_fract_z
_atom_site_U_iso_or_equiv
_atom_site_adp_type
_atom_site_calc_flag
_atom_site_refinement_flags
_atom_site_occupancy
_atom_site_symmetry_multiplicity
Mg Mg1 0.28724(9) 0.41852(12) 0.02746(8) 0.0115(3) Uani d . 1 1
Mg Mg2 0.28781(9) 0.55240(12) 0.19953(9) 0.0179(4) Uani d . 1 1
O O12 0.30491(18) 0.4054(2) 0.15088(17) 0.0165(7) Uani d . 1 1
O O14 0.32096(19) 0.1175(3) 0.44045(18) 0.0211(7) Uani d . 1 1
O O11 0.3730(2) 0.2903(3) 0.10858(18) 0.0254(8) Uani d . 1 1
O O15 0.61469(19) 0.0343(3) 0.43342(19) 0.0269(8) Uani d . 1 1
O O13 0.2857(2) 0.2948(3) 0.4019(2) 0.0262(8) Uani d . 1 1
O O16 0.6279(2) 0.1229(3) 0.3335(2) 0.0281(8) Uani d . 1 1
C C13 0.3768(3) 0.2027(4) 0.3594(3) 0.0164(10) Uani d . 1 1
C C12 0.3488(3) 0.2661(4) 0.2897(3) 0.0193(11) Uani d . 1 1
H H12 0.2997 0.3090 0.2735 0.023 Uiso calc R 1 1
C C11 0.3932(3) 0.2664(4) 0.2437(3) 0.0185(11) Uani d . 1 1
C C14 0.4531(3) 0.1429(4) 0.3860(3) 0.0214(11) Uani d . 1 1
H H14 0.4714 0.0984 0.4319 0.026 Uiso calc R 1 1
C C17 0.3569(3) 0.3244(4) 0.1638(3) 0.0177(10) Uani d . 1 1
C C18 0.3242(3) 0.2051(4) 0.4049(3) 0.0185(10) Uani d . 1 1
C C16 0.4697(3) 0.2101(4) 0.2722(3) 0.0179(10) Uani d . 1 1
H H16 0.5007 0.2125 0.2426 0.022 Uiso calc R 1 1
C C15 0.5018(3) 0.1497(4) 0.3440(3) 0.0183(11) Uani d . 1 1
C C19 0.5879(3) 0.0977(4) 0.3725(3) 0.0185(10) Uani d . 1 1
O O31 0.3879(2) 0.5254(3) 0.3146(2) 0.0348(9) Uani d . 1 1
O O41 0.2760(2) 0.7044(3) 0.2482(2) 0.0385(9) Uani d . 1 1
C C41 0.2128(4) 0.7361(5) 0.2531(4) 0.0461(16) Uani d . 1 1
H H41 0.1617 0.7014 0.2193 0.055 Uiso calc R 1 1
N N41 0.2095(4) 0.8147(4) 0.3013(4) 0.0668(17) Uani d . 1 1
C C42 0.1286(7) 0.8435(8) 0.3020(7) 0.115(4) Uani d . 1 1
H H42A 0.0822 0.8265 0.2503 0.173 Uiso calc R 1 1
H H42B 0.1280 0.9219 0.3130 0.173 Uiso calc R 1 1
H H42C 0.1227 0.8010 0.3432 0.173 Uiso calc R 1 1
O O21 0.18676(19) 0.2866(3) -0.00975(18) 0.0228(8) Uani d . 1 1
N N31 0.4322(3) 0.6032(5) 0.4372(3) 0.0497(14) Uani d . 1 1
C C31 0.3803(3) 0.5400(5) 0.3764(3) 0.0407(15) Uani d . 1 1
H H31 0.3355 0.5046 0.3809 0.049 Uiso calc R 1 1
C C32 0.4186(5) 0.6223(7) 0.5086(4) 0.077(2) Uani d . 1 1
H H32A 0.4714 0.6126 0.5564 0.115 Uiso calc R 1 1
H H32B 0.3774 0.5699 0.5090 0.115 Uiso calc R 1 1
H H32C 0.3981 0.6970 0.5072 0.115 Uiso calc R 1 1
C C33 0.5010(5) 0.6656(7) 0.4322(4) 0.081(3) Uani d . 1 1
H H33A 0.5517 0.6590 0.4824 0.121 Uiso calc R 1 1
H H33B 0.4852 0.7429 0.4217 0.121 Uiso calc R 1 1
H H33C 0.5113 0.6359 0.3893 0.121 Uiso calc R 1 1
O O22 0.0627(2) 0.2178(3) -0.09433(19) 0.0311(9) Uani d . 1 1
C C27 0.1073(3) 0.2737(4) -0.0321(3) 0.0223(11) Uani d . 1 1
C C26 0.1161(3) 0.3541(4) 0.0967(3) 0.0175(10) Uani d . 1 1
H H26 0.1746 0.3426 0.1204 0.021 Uiso calc R 1 1
C C21 0.0661(3) 0.3227(4) 0.0163(3) 0.0189(11) Uani d . 1 1
C C25 0.0790(3) 0.4025(4) 0.1413(3) 0.0156(10) Uani d . 1 1
Mg Mg3 0.16582(10) 0.17878(13) -0.11854(9) 0.0197(4) Uani d . 1 1
O O51 0.2005(2) 0.0431(3) -0.0391(2) 0.0326(9) Uani d . 1 1
O O61 0.1369(3) 0.3167(4) -0.1975(3) 0.0616(13) Uani d . 1 1
N N51 0.2772(3) -0.0425(4) 0.0807(3) 0.0405(12) Uani d . 1 1
N N61 0.0720(3) 0.4035(4) -0.3183(3) 0.0512(14) Uani d . 1 1
C C51 0.2573(4) 0.0438(4) 0.0312(3) 0.0335(13) Uani d . 1 1
H H51 0.2883 0.1094 0.0504 0.040 Uiso calc R 1 1
C C52 0.2318(5) -0.1473(5) 0.0551(4) 0.069(2) Uani d . 1 1
H H52A 0.1762 -0.1397 0.0526 0.103 Uiso calc R 1 1
H H52B 0.2627 -0.2049 0.0931 0.103 Uiso calc R 1 1
H H52C 0.2262 -0.1668 0.0027 0.103 Uiso calc R 1 1
C C61 0.0773(5) 0.3476(6) -0.2541(5) 0.070(2) Uani d . 1 1
H H61 0.0254 0.3307 -0.2546 0.084 Uiso calc R 1 1
C C22 -0.0204(3) 0.3412(4) -0.0185(3) 0.0197(11) Uani d . 1 1
H H22 -0.0540 0.3180 -0.0713 0.024 Uiso calc R 1 1
C C53 0.3467(4) -0.0391(6) 0.1617(4) 0.071(2) Uani d . 1 1
H H53A 0.3877 -0.0957 0.1671 0.107 Uiso calc R 1 1
H H53B 0.3250 -0.0525 0.2002 0.107 Uiso calc R 1 1
H H53C 0.3733 0.0331 0.1714 0.107 Uiso calc R 1 1
C C28 -0.1514(3) 0.4268(4) -0.0213(3) 0.0173(10) Uani d . 1 1
C C24 -0.0081(3) 0.4222(4) 0.1043(3) 0.0189(11) Uani d . 1 1
H H24 -0.0331 0.4551 0.1339 0.023 Uiso calc R 1 1
C C23 -0.0586(3) 0.3941(4) 0.0241(3) 0.0181(11) Uani d . 1 1
C C62 0.1435(6) 0.4292(8) -0.3309(6) 0.111(3) Uani d . 1 1
H H62A 0.1945 0.4062 -0.2847 0.167 Uiso calc R 1 1
H H62B 0.1455 0.5084 -0.3385 0.167 Uiso calc R 1 1
H H62C 0.1393 0.3907 -0.3780 0.167 Uiso calc R 1 1
C C63 -0.0109(5) 0.4319(8) -0.3775(6) 0.125(4) Uani d . 1 1
H H63A -0.0494 0.4311 -0.3537 0.187 Uiso calc R 1 1
H H63B -0.0294 0.3786 -0.4209 0.187 Uiso calc R 1 1
H H63C -0.0100 0.5052 -0.3982 0.187 Uiso calc R 1 1
O O23 -0.18677(18) 0.4056(3) -0.09475(18) 0.0226(8) Uani d . 1 1
O O24 -0.18513(19) 0.4760(3) 0.01737(18) 0.0213(8) Uani d . 1 1
O O26 0.20657(19) 0.4791(3) 0.24270(18) 0.0238(8) Uani d . 1 1
C C29 0.1363(3) 0.4358(4) 0.2277(3) 0.0200(11) Uani d . 1 1
O O25 0.1109(2) 0.4163(3) 0.28056(19) 0.0263(8) Uani d . 1 1
C C43 0.2881(6) 0.8664(8) 0.3590(5) 0.115(4) Uani d . 1 1
H H43A 0.3028 0.8380 0.4122 0.172 Uiso calc R 1 1
H H43B 0.2806 0.9459 0.3585 0.172 Uiso calc R 1 1
H H43C 0.3330 0.8494 0.3447 0.172 Uiso calc R 1 1

loop_
_atom_site_aniso_label
_atom_site_aniso_U_11
_atom_site_aniso_U_22
_atom_site_aniso_U_33
_atom_site_aniso_U_12
_atom_site_aniso_U_13
_atom_site_aniso_U_23
Mg1 0.0103(7) 0.0163(8) 0.0089(7) 0.0006(6) 0.0054(6) -0.0010(6)
Mg2 0.0159(8) 0.0232(9) 0.0145(8) -0.0007(6) 0.0066(6) -0.0033(7)
O12 0.0150(16) 0.0188(17) 0.0136(16) 0.0035(14) 0.0046(13) 0.0031(13)
O14 0.0250(18) 0.0208(19) 0.0240(18) 0.0033(14) 0.0168(14) 0.0058(14)
O11 0.029(2) 0.036(2) 0.0148(18) 0.0111(16) 0.0131(15) 0.0050(15)
O15 0.025(2) 0.036(2) 0.024(2) 0.0174(15) 0.0145(15) 0.0142(16)
O13 0.0266(19) 0.025(2) 0.035(2) 0.0093(15) 0.0212(16) 0.0072(15)
O16 0.024(2) 0.035(2) 0.032(2) 0.0097(15) 0.0180(16) 0.0133(16)
C13 0.015(2) 0.020(3) 0.013(2) 0.004(2) 0.0055(19) 0.0034(19)
C12 0.010(2) 0.025(3) 0.025(3) 0.005(2) 0.010(2) 0.005(2)
C11 0.014(2) 0.022(3) 0.019(3) 0.002(2) 0.007(2) 0.002(2)
C14 0.020(3) 0.025(3) 0.020(3) 0.003(2) 0.009(2) 0.006(2)
C17 0.011(2) 0.022(3) 0.020(3) 0.003(2) 0.0065(19) 0.005(2)
C18 0.017(2) 0.022(3) 0.016(3) 0.002(2) 0.007(2) 0.003(2)
C16 0.016(2) 0.027(3) 0.015(3) 0.005(2) 0.010(2) 0.006(2)
C15 0.016(2) 0.025(3) 0.015(3) 0.003(2) 0.0083(19) 0.001(2)
C19 0.018(3) 0.023(3) 0.015(3) 0.004(2) 0.008(2) -0.002(2)
O31 0.026(2) 0.058(3) 0.014(2) 0.0034(17) 0.0037(15) 0.0009(17)
O41 0.041(2) 0.039(2) 0.042(2) -0.0016(19) 0.0242(18) -0.0121(18)
C41 0.058(4) 0.035(4) 0.048(4) -0.003(3) 0.027(3) -0.015(3)
N41 0.107(5) 0.049(3) 0.067(4) 0.019(3) 0.059(4) -0.006(3)
C42 0.156(9) 0.088(7) 0.176(10) 0.049(6) 0.139(9) 0.021(7)
O21 0.0158(19) 0.0274(19) 0.0264(19) -0.0006(14) 0.0105(14) -0.0057(15)
N31 0.048(3) 0.079(4) 0.027(3) -0.033(3) 0.021(2) -0.018(3)
C31 0.031(3) 0.056(4) 0.028(3) -0.017(3) 0.007(3) 0.001(3)
C32 0.081(5) 0.114(7) 0.040(4) -0.032(5) 0.032(4) -0.017(4)
C33 0.076(5) 0.116(7) 0.058(5) -0.065(5) 0.038(4) -0.030(5)
O22 0.0224(19) 0.040(2) 0.029(2) -0.0057(16) 0.0098(16) -0.0195(17)
C27 0.020(3) 0.024(3) 0.024(3) 0.002(2) 0.010(2) 0.001(2)
C26 0.016(2) 0.022(3) 0.017(3) 0.002(2) 0.009(2) 0.001(2)
C21 0.018(3) 0.017(2) 0.022(3) -0.003(2) 0.009(2) -0.002(2)
C25 0.012(2) 0.017(2) 0.017(2) -0.0018(19) 0.0051(19) 0.0003(19)
Mg3 0.0226(9) 0.0199(9) 0.0195(9) -0.0003(7) 0.0119(7) -0.0010(7)
O51 0.037(2) 0.031(2) 0.025(2) -0.0034(16) 0.0099(18) 0.0031(16)
O61 0.070(3) 0.048(3) 0.046(3) 0.006(2) 0.008(3) 0.016(2)
N51 0.046(3) 0.037(3) 0.033(3) 0.004(2) 0.014(2) 0.013(2)
N61 0.061(4) 0.046(3) 0.035(3) 0.022(3) 0.012(3) 0.020(3)
C51 0.041(3) 0.018(3) 0.049(4) -0.005(2) 0.027(3) -0.002(3)
C52 0.079(5) 0.040(4) 0.072(5) -0.010(4) 0.021(4) 0.020(4)
C61 0.076(6) 0.052(5) 0.065(5) -0.001(4) 0.017(5) -0.018(4)
C22 0.016(3) 0.019(3) 0.021(3) -0.0042(19) 0.005(2) 0.000(2)
C53 0.078(5) 0.077(5) 0.040(4) 0.015(4) 0.008(4) 0.016(4)
C28 0.017(3) 0.017(3) 0.017(3) 0.001(2) 0.007(2) 0.002(2)
C24 0.022(3) 0.024(3) 0.013(3) 0.004(2) 0.010(2) 0.005(2)
C23 0.013(2) 0.023(3) 0.018(3) 0.0023(19) 0.007(2) 0.005(2)
C62 0.119(8) 0.101(8) 0.149(10) -0.015(6) 0.093(8) -0.014(7)
C63 0.084(7) 0.117(8) 0.126(9) 0.046(6) 0.007(6) 0.001(7)
O23 0.0175(17) 0.0287(19) 0.0167(19) 0.0030(14) 0.0034(14) -0.0011(15)
O24 0.0172(18) 0.0272(19) 0.0193(18) 0.0035(14) 0.0082(14) -0.0009(15)
O26 0.0153(18) 0.035(2) 0.0196(19) -0.0070(15) 0.0069(14) -0.0042(15)
C29 0.017(3) 0.025(3) 0.019(3) 0.004(2) 0.009(2) 0.000(2)
O25 0.0253(19) 0.038(2) 0.0190(19) 0.0034(16) 0.0132(15) 0.0083(16)
C43 0.148(9) 0.093(7) 0.090(7) -0.018(7) 0.042(7) -0.055(6)

loop_
_atom_type_symbol
_atom_type_description
_atom_type_scat_dispersion_real
_atom_type_scat_dispersion_imag
_atom_type_scat_source
C C 0.0033 0.0016 'International Tables Vol C Tables 4.2.6.8 and 6.1.1.4'
H H 0.0000 0.0000 'International Tables Vol C Tables 4.2.6.8 and 6.1.1.4'
N N 0.0061 0.0033 'International Tables Vol C Tables 4.2.6.8 and 6.1.1.4'
O O 0.0106 0.0060 'International Tables Vol C Tables 4.2.6.8 and 6.1.1.4'
Mg Mg 0.0486 0.0363 'International Tables Vol C Tables 4.2.6.8 and 6.1.1.4'

loop_
_geom_angle_atom_site_label_1
_geom_angle_atom_site_label_2
_geom_angle_atom_site_label_3
_geom_angle_site_symmetry_1
_geom_angle_site_symmetry_3
_geom_angle
O14 Mg1 O24 4_565 3_565 109.27(14)
O14 Mg1 O15 4_565 2_655 85.72(14)
O24 Mg1 O15 3_565 2_655 99.80(14)
O14 Mg1 O12 4_565 . 151.66(14)
O24 Mg1 O12 3_565 . 99.06(13)
O15 Mg1 O12 2_655 . 88.64(13)
O14 Mg1 O11 4_565 . 92.30(13)
O24 Mg1 O11 3_565 . 156.35(15)
O15 Mg1 O11 2_655 . 91.13(14)
O12 Mg1 O11 . . 60.03(12)
O14 Mg1 O21 4_565 . 94.47(13)
O24 Mg1 O21 3_565 . 83.25(13)
O15 Mg1 O21 2_655 . 176.71(15)
O12 Mg1 O21 . . 89.64(12)
O11 Mg1 O21 . . 85.58(13)
O14 Mg1 C17 4_565 . 121.63(15)
O24 Mg1 C17 3_565 . 128.79(15)
O15 Mg1 C17 2_655 . 89.68(15)
O12 Mg1 C17 . . 30.46(13)
O11 Mg1 C17 . . 29.57(13)
O21 Mg1 C17 . . 87.42(14)
O23 Mg2 O16 3_565 2_655 93.05(15)
O23 Mg2 O12 3_565 . 91.71(13)
O16 Mg2 O12 2_655 . 87.33(14)
O23 Mg2 O41 3_565 . 89.05(15)
O16 Mg2 O41 2_655 . 89.75(15)
O12 Mg2 O41 . . 177.03(16)
O23 Mg2 O31 3_565 . 172.81(16)
O16 Mg2 O31 2_655 . 88.69(15)
O12 Mg2 O31 . . 95.34(14)
O41 Mg2 O31 . . 83.98(15)
O23 Mg2 O26 3_565 . 90.85(13)
O16 Mg2 O26 2_655 . 175.89(14)
O12 Mg2 O26 . . 93.85(14)
O41 Mg2 O26 . . 89.01(15)
O31 Mg2 O26 . . 87.28(14)
C17 O12 Mg2 . . 142.9(3)
C17 O12 Mg1 . . 90.2(3)
Mg2 O12 Mg1 . . 114.79(14)
C18 O14 Mg1 . 4_566 134.8(3)
C17 O11 Mg1 . . 89.7(3)
C19 O15 Mg1 . 2_645 129.2(3)
C18 O13 Mg3 . 4_566 130.3(3)
C19 O16 Mg2 . 2_645 138.7(3)
C12 C13 C14 . . 119.5(4)
C12 C13 C18 . . 117.5(4)
C14 C13 C18 . . 123.0(4)
C13 C12 C11 . . 120.8(4)
C13 C12 H12 . . 119.6
C11 C12 H12 . . 119.6
C16 C11 C12 . . 118.8(4)
C16 C11 C17 . . 121.1(4)
C12 C11 C17 . . 120.1(4)
C15 C14 C13 . . 120.3(4)
C15 C14 H14 . . 119.9
C13 C14 H14 . . 119.9
O11 C17 O12 . . 120.1(4)
O11 C17 C11 . . 120.5(4)
O12 C17 C11 . . 119.2(4)
O11 C17 Mg1 . . 60.8(2)
O12 C17 Mg1 . . 59.3(2)
C11 C17 Mg1 . . 176.7(3)
O14 C18 O13 . . 125.9(4)
O14 C18 C13 . . 117.6(4)
O13 C18 C13 . . 116.5(4)
C11 C16 C15 . . 121.8(4)
C11 C16 H16 . . 119.1
C15 C16 H16 . . 119.1
C16 C15 C14 . . 118.5(4)
C16 C15 C19 . . 117.7(4)
C14 C15 C19 . . 123.7(4)
O16 C19 O15 . . 125.5(4)
O16 C19 C15 . . 115.9(4)
O15 C19 C15 . . 118.6(4)
C31 O31 Mg2 . . 122.5(4)
C41 O41 Mg2 . . 125.3(4)
O41 C41 N41 . . 126.4(6)
O41 C41 H41 . . 116.8
N41 C41 H41 . . 116.8
C41 N41 C43 . . 119.1(7)
C41 N41 C42 . . 120.8(7)
C43 N41 C42 . . 119.9(7)
N41 C42 H42A . . 109.5
N41 C42 H42B . . 109.5
H42A C42 H42B . . 109.5
N41 C42 H42C . . 109.5
H42A C42 H42C . . 109.5
H42B C42 H42C . . 109.5
C27 O21 Mg1 . . 141.7(3)
C27 O21 Mg3 . . 85.7(3)
Mg1 O21 Mg3 . . 117.68(15)
C31 N31 C33 . . 120.8(5)
C31 N31 C32 . . 122.0(5)
C33 N31 C32 . . 116.9(5)
O31 C31 N31 . . 123.8(5)
O31 C31 H31 . . 118.1
N31 C31 H31 . . 118.1
N31 C32 H32A . . 109.5
N31 C32 H32B . . 109.5
H32A C32 H32B . . 109.5
N31 C32 H32C . . 109.5
H32A C32 H32C . . 109.5
H32B C32 H32C . . 109.5
N31 C33 H33A . . 109.5
N31 C33 H33B . . 109.5
H33A C33 H33B . . 109.5
N31 C33 H33C . . 109.5
H33A C33 H33C . . 109.5
H33B C33 H33C . . 109.5
C27 O22 Mg3 . . 94.1(3)
O22 C27 O21 . . 120.2(4)
O22 C27 C21 . . 119.1(4)
O21 C27 C21 . . 120.7(4)
O22 C27 Mg3 . . 56.2(2)
O21 C27 Mg3 . . 64.1(2)
C21 C27 Mg3 . . 174.9(3)
C25 C26 C21 . . 120.6(4)
C25 C26 H26 . . 119.7
C21 C26 H26 . . 119.7
C22 C21 C26 . . 119.2(4)
C22 C21 C27 . . 120.7(4)
C26 C21 C27 . . 120.0(4)
C26 C25 C24 . . 119.0(4)
C26 C25 C29 . . 118.2(4)
C24 C25 C29 . . 122.8(4)
O13 Mg3 O25 4_565 4_565 106.92(15)
O13 Mg3 O51 4_565 . 92.30(15)
O25 Mg3 O51 4_565 . 94.69(15)
O13 Mg3 O22 4_565 . 149.56(15)
O25 Mg3 O22 4_565 . 102.80(14)
O51 Mg3 O22 . . 91.66(15)
O13 Mg3 O61 4_565 . 85.01(18)
O25 Mg3 O61 4_565 . 86.15(17)
O51 Mg3 O61 . . 177.30(18)
O22 Mg3 O61 . . 90.65(18)
O13 Mg3 O21 4_565 . 90.22(13)
O25 Mg3 O21 4_565 . 162.75(14)
O51 Mg3 O21 . . 86.36(14)
O22 Mg3 O21 . . 59.94(12)
O61 Mg3 O21 . . 93.61(16)
O13 Mg3 C27 4_565 . 120.26(16)
O25 Mg3 C27 4_565 . 132.54(16)
O51 Mg3 C27 . . 88.59(15)
O22 Mg3 C27 . . 29.74(13)
O61 Mg3 C27 . . 92.74(18)
O21 Mg3 C27 . . 30.21(13)
C51 O51 Mg3 . . 125.4(3)
C61 O61 Mg3 . . 135.6(5)
C51 N51 C52 . . 121.0(5)
C51 N51 C53 . . 122.3(5)
C52 N51 C53 . . 116.7(5)
C61 N61 C62 . . 123.1(7)
C61 N61 C63 . . 116.7(7)
C62 N61 C63 . . 120.1(7)
O51 C51 N51 . . 124.4(5)
O51 C51 H51 . . 117.8
N51 C51 H51 . . 117.8
N51 C52 H52A . . 109.5
N51 C52 H52B . . 109.5
H52A C52 H52B . . 109.5
N51 C52 H52C . . 109.5
H52A C52 H52C . . 109.5
H52B C52 H52C . . 109.5
O61 C61 N61 . . 129.8(8)
O61 C61 H61 . . 115.1
N61 C61 H61 . . 115.1
C21 C22 C23 . . 121.3(4)
C21 C22 H22 . . 119.4
C23 C22 H22 . . 119.4
N51 C53 H53A . . 109.5
N51 C53 H53B . . 109.5
H53A C53 H53B . . 109.5
N51 C53 H53C . . 109.5
H53A C53 H53C . . 109.5
H53B C53 H53C . . 109.5
O23 C28 O24 . . 125.8(4)
O23 C28 C23 . . 116.1(4)
O24 C28 C23 . . 118.0(4)
C23 C24 C25 . . 121.5(4)
C23 C24 H24 . . 119.3
C25 C24 H24 . . 119.3
C24 C23 C22 . . 118.4(4)
C24 C23 C28 . . 123.0(4)
C22 C23 C28 . . 118.4(4)
N61 C62 H62A . . 109.5
N61 C62 H62B . . 109.5
H62A C62 H62B . . 109.5
N61 C62 H62C . . 109.5
H62A C62 H62C . . 109.5
H62B C62 H62C . . 109.5
N61 C63 H63A . . 109.5
N61 C63 H63B . . 109.5
H63A C63 H63B . . 109.5
N61 C63 H63C . . 109.5
H63A C63 H63C . . 109.5
H63B C63 H63C . . 109.5
C28 O23 Mg2 . 3_565 142.6(3)
C28 O24 Mg1 . 3_565 127.5(3)
C29 O26 Mg2 . . 148.8(3)
O26 C29 O25 . . 124.1(4)
O26 C29 C25 . . 117.9(4)
O25 C29 C25 . . 118.0(4)
C29 O25 Mg3 . 4_566 129.0(3)
N41 C43 H43A . . 109.5
N41 C43 H43B . . 109.5
H43A C43 H43B . . 109.5
N41 C43 H43C . . 109.5
H43A C43 H43C . . 109.5
H43B C43 H43C . . 109.5

loop_
_geom_bond_atom_site_label_1
_geom_bond_atom_site_label_2
_geom_bond_site_symmetry_2
_geom_bond_distance
_geom_bond_publ_flag
Mg1 O14 4_565 1.997(3) y
Mg1 O24 3_565 2.041(3) y
Mg1 O15 2_655 2.072(3) y
Mg1 O12 . 2.169(3) y
Mg1 O11 . 2.202(3) y
Mg1 O21 . 2.233(3) y
Mg1 C17 . 2.523(5) ?
Mg2 O23 3_565 2.019(3) y
Mg2 O16 2_655 2.023(4) y
Mg2 O12 . 2.058(3) y
Mg2 O41 . 2.081(4) y
Mg2 O31 . 2.091(4) y
Mg2 O26 . 2.113(4) y
O12 C17 . 1.279(5) ?
O14 C18 . 1.252(5) ?
O14 Mg1 4_566 1.997(3) ?
O11 C17 . 1.245(5) ?
O15 C19 . 1.262(5) ?
O15 Mg1 2_645 2.072(3) ?
O13 C18 . 1.256(5) ?
O13 Mg3 4_566 1.990(3) ?
O16 C19 . 1.249(5) ?
O16 Mg2 2_645 2.023(4) ?
C13 C12 . 1.383(6) ?
C13 C14 . 1.399(6) ?
C13 C18 . 1.504(6) ?
C12 C11 . 1.389(6) ?
C12 H12 . 0.9300 ?
C11 C16 . 1.380(6) ?
C11 C17 . 1.493(6) ?
C14 C15 . 1.393(6) ?
C14 H14 . 0.9300 ?
C16 C15 . 1.390(6) ?
C16 H16 . 0.9300 ?
C15 C19 . 1.496(6) ?
O31 C31 . 1.223(6) ?
O41 C41 . 1.213(7) ?
C41 N41 . 1.316(7) ?
C41 H41 . 0.9300 ?
N41 C43 . 1.452(10) ?
N41 C42 . 1.468(9) ?
C42 H42A . 0.9600 ?
C42 H42B . 0.9600 ?
C42 H42C . 0.9600 ?
O21 C27 . 1.275(5) ?
Mg3 O21 . 2.279(3) y
N31 C31 . 1.322(7) ?
N31 C33 . 1.458(7) ?
N31 C32 . 1.461(8) ?
C31 H31 . 0.9300 ?
C32 H32A . 0.9600 ?
C32 H32B . 0.9600 ?
C32 H32C . 0.9600 ?
C33 H33A . 0.9600 ?
C33 H33B . 0.9600 ?
C33 H33C . 0.9600 ?
O22 C27 . 1.256(5) ?
Mg3 O22 . 2.104(4) y
C27 C21 . 1.500(6) ?
C27 Mg3 . 2.526(5) ?
C26 C25 . 1.387(6) ?
C26 C21 . 1.398(6) ?
C26 H26 . 0.9300 ?
C21 C22 . 1.376(6) ?
C25 C24 . 1.388(6) ?
C25 C29 . 1.512(6) ?
Mg3 O13 4_565 1.990(3) y
Mg3 O25 4_565 2.024(3) y
Mg3 O51 . 2.089(4) y
Mg3 O61 . 2.110(5) y
O51 C51 . 1.234(6) ?
O61 C61 . 1.160(8) ?
N51 C51 . 1.320(6) ?
N51 C52 . 1.446(7) ?
N51 C53 . 1.448(7) ?
N61 C61 . 1.330(9) ?
N61 C62 . 1.411(9) ?
N61 C63 . 1.417(9) ?
C51 H51 . 0.9300 ?
C52 H52A . 0.9600 ?
C52 H52B . 0.9600 ?
C52 H52C . 0.9600 ?
C61 H61 . 0.9300 ?
C22 C23 . 1.395(6) ?
C22 H22 . 0.9300 ?
C53 H53A . 0.9600 ?
C53 H53B . 0.9600 ?
C53 H53C . 0.9600 ?
C28 O23 . 1.242(5) ?
C28 O24 . 1.260(5) ?
C28 C23 . 1.513(6) ?
C24 C23 . 1.386(6) ?
C24 H24 . 0.9300 ?
C62 H62A . 0.9600 ?
C62 H62B . 0.9600 ?
C62 H62C . 0.9600 ?
C63 H63A . 0.9600 ?
C63 H63B . 0.9600 ?
C63 H63C . 0.9600 ?
O23 Mg2 3_565 2.019(3) ?
O24 Mg1 3_565 2.041(3) ?
O26 C29 . 1.249(5) ?
C29 O25 . 1.267(5) ?
O25 Mg3 4_566 2.024(3) ?
C43 H43A . 0.9600 ?
C43 H43B . 0.9600 ?
C43 H43C . 0.9600 ?
